data_4070990
loop_
_publ_author_name
'He, Xuyang'
'Hurley, Erin'
'Noll, Bruce C.'
'Henderson, Kenneth W.'

_publ_section_title
;
 Regio- and Stereoselective Enolizations Using Calcium
 Bis(hexamethyldisilazide) as a Base: Synthetic, Solid-State, and Solution
 Studies
;
_journal_issue 13
_journal_name_full Organometallics
_journal_page_first 3094
_journal_paper_doi 10.1021/om7011908
_journal_volume 27
_journal_year 2008
_chemical_compound_source synthesized
_chemical_formula_moiety 'C40 H86 Ca2 N2 O4 Si4'
_chemical_formula_sum 'C40 H86 Ca2 N2 O4 Si4'
_chemical_formula_weight 851.63
_space_group_IT_number 14
_symmetry_cell_setting monoclinic
_symmetry_Int_Tables_number 14
_symmetry_space_group_name_Hall '-P 2ybc'
_symmetry_space_group_name_H-M 'P 1 21/c 1'
_atom_sites_solution_hydrogens geom
_atom_sites_solution_primary direct
_atom_sites_solution_secondary difmap
_audit_creation_method SHELXL-97
_cell_angle_alpha 90.00
_cell_angle_beta 109.45(2)
_cell_angle_gamma 90.00
_cell_formula_units_Z 2
_cell_length_a 9.857(4)
_cell_length_b 19.686(7)
_cell_length_c 13.933(6)
_cell_measurement_reflns_used 4115
_cell_measurement_temperature 100(2)
_cell_measurement_theta_max 29.4532
_cell_measurement_theta_min 3.7168
_cell_volume 2549.3(18)
_computing_cell_refinement 'APEX2/SAINT (Bruker, 2004)'
_computing_data_collection 'APEX2 (Bruker, 2004)'
_computing_data_reduction 'SAINT/XPREP (Bruker, 2004; Sheldrick, 2003)'
_computing_molecular_graphics 'XP (Sheldrick, 1998)'
_computing_publication_material 'XCIF (Sheldrick, 2001)'
_computing_structure_refinement 'SHELXL-97 (Sheldrick, 1997)'
_computing_structure_solution 'SHELXS-97 (Sheldrick, 1990)'
_diffrn_ambient_temperature 100(2)
_diffrn_detector_area_resol_mean 8.33
_diffrn_measured_fraction_theta_full 1.000
_diffrn_measured_fraction_theta_max 0.839
_diffrn_measurement_device_type 'Bruker SMART APEX CCD area detector'
_diffrn_measurement_method '\f and \w scans'
_diffrn_radiation_monochromator graphite
_diffrn_radiation_probe x-ray
_diffrn_radiation_type MoK\a
_diffrn_radiation_wavelength 0.71073
_diffrn_reflns_av_R_equivalents 0.0000
_diffrn_reflns_av_sigmaI/netI 0.0512
_diffrn_reflns_limit_h_max 13
_diffrn_reflns_limit_h_min -14
_diffrn_reflns_limit_k_max 28
_diffrn_reflns_limit_k_min 0
_diffrn_reflns_limit_l_max 19
_diffrn_reflns_limit_l_min 0
_diffrn_reflns_number 16838
_diffrn_reflns_theta_full 25.00
_diffrn_reflns_theta_max 32.63
_diffrn_reflns_theta_min 1.86
_diffrn_source 'fine-focus sealed tube'
_diffrn_source_type 'Siemens KFFMO2K-90'
_exptl_absorpt_coefficient_mu 0.353
_exptl_absorpt_correction_T_max 0.9169
_exptl_absorpt_correction_T_min 0.8984
_exptl_absorpt_correction_type multi-scan
_exptl_absorpt_process_details
;
Sheldrick, G. M. (2004). SADABS. University of G\"ottingen, Germany.
;
_exptl_crystal_colour colorless
_exptl_crystal_density_diffrn 1.109
_exptl_crystal_density_method 'not measured'
_exptl_crystal_description block
_exptl_crystal_F_000 936
_exptl_crystal_size_max 0.31
_exptl_crystal_size_mid 0.31
_exptl_crystal_size_min 0.25
_refine_diff_density_max 0.784
_refine_diff_density_min -0.518
_refine_diff_density_rms 0.081
_refine_ls_extinction_method none
_refine_ls_goodness_of_fit_ref 1.018
_refine_ls_hydrogen_treatment constr
_refine_ls_matrix_type full
_refine_ls_number_parameters 244
_refine_ls_number_reflns 7820
_refine_ls_number_restraints 0
_refine_ls_restrained_S_all 1.018
_refine_ls_R_factor_all 0.0776
_refine_ls_R_factor_gt 0.0453
_refine_ls_shift/su_max 0.004
_refine_ls_shift/su_mean 0.000
_refine_ls_structure_factor_coef Fsqd
_refine_ls_weighting_details 'calc w=1/[\s^2^(Fo^2^)+(0.0804P)^2^+0.4619P] where P=(Fo^2^+2Fc^2^)/3'
_refine_ls_weighting_scheme calc
_refine_ls_wR_factor_gt 0.1201
_refine_ls_wR_factor_ref 0.1370
_reflns_number_gt 5362
_reflns_number_total 7820
_reflns_threshold_expression >2sigma(I)
_cod_data_source_file om7011908-file001.cif
_cod_data_source_block compound15
_cod_original_sg_symbol_H-M 'P 21/c'
_cod_database_code 4070990

loop_
_symmetry_equiv_pos_as_xyz
'x, y, z'
'-x, y+1/2, -z+1/2'
'-x, -y, -z'
'x, -y-1/2, z-1/2'

loop_
_atom_site_label
_atom_site_type_symbol
_atom_site_fract_x
_atom_site_fract_y
_atom_site_fract_z
_atom_site_U_iso_or_equiv
_atom_site_adp_type
_atom_site_occupancy
_atom_site_symmetry_multiplicity
_atom_site_calc_flag
_atom_site_refinement_flags
Ca1 Ca 0.04154(3) 1.034536(15) 0.62173(2) 0.01931(9) Uani 1 1 d .
N1 N 0.20293(15) 1.11243(7) 0.72034(10) 0.0236(3) Uani 1 1 d .
O1 O 0.10491(12) 0.94641(5) 0.53702(8) 0.0209(2) Uani 1 1 d .
O2 O -0.10662(13) 0.97727(6) 0.69702(9) 0.0263(3) Uani 1 1 d .
Si1 Si 0.19700(5) 1.13957(2) 0.83439(3) 0.02544(12) Uani 1 1 d .
Si2 Si 0.31865(5) 1.14218(2) 0.66456(4) 0.02527(12) Uani 1 1 d .
C1 C 0.18326(18) 0.90528(8) 0.61254(12) 0.0222(3) Uani 1 1 d .
C2 C 0.16100(19) 0.82976(8) 0.59492(12) 0.0233(3) Uani 1 1 d .
H2 H 0.0546 0.8233 0.5648 0.028 Uiso 1 1 calc R
C3 C 0.2067(2) 0.79167(9) 0.69811(13) 0.0301(4) Uani 1 1 d .
H3A H 0.1306 0.7975 0.7292 0.036 Uiso 1 1 calc R
H3B H 0.2141 0.7426 0.6853 0.036 Uiso 1 1 calc R
C4 C 0.3484(2) 0.81549(10) 0.77324(13) 0.0348(4) Uani 1 1 d .
H4A H 0.3694 0.7894 0.8373 0.042 Uiso 1 1 calc R
H4B H 0.4265 0.8065 0.7450 0.042 Uiso 1 1 calc R
C5 C 0.3452(2) 0.89047(10) 0.79595(13) 0.0326(4) Uani 1 1 d .
H5A H 0.2952 0.8972 0.8462 0.039 Uiso 1 1 calc R
H5B H 0.4450 0.9073 0.8266 0.039 Uiso 1 1 calc R
C6 C 0.27014(19) 0.93107(9) 0.70194(12) 0.0273(4) Uani 1 1 d .
H6 H 0.2849 0.9788 0.7055 0.033 Uiso 1 1 calc R
C7 C 0.22566(19) 0.79921(8) 0.51483(12) 0.0247(3) Uani 1 1 d .
C8 C 0.1768(2) 0.72498(9) 0.49331(15) 0.0339(4) Uani 1 1 d .
H8A H 0.2100 0.7068 0.4394 0.051 Uiso 1 1 calc R
H8B H 0.0716 0.7228 0.4714 0.051 Uiso 1 1 calc R
H8C H 0.2178 0.6980 0.5554 0.051 Uiso 1 1 calc R
C9 C 0.3887(2) 0.80232(10) 0.54891(14) 0.0323(4) Uani 1 1 d .
H9A H 0.4213 0.7882 0.4927 0.048 Uiso 1 1 calc R
H9B H 0.4294 0.7718 0.6070 0.048 Uiso 1 1 calc R
H9C H 0.4207 0.8489 0.5690 0.048 Uiso 1 1 calc R
C10 C 0.1675(2) 0.83665(9) 0.41279(13) 0.0299(4) Uani 1 1 d .
H10A H 0.2027 0.8836 0.4213 0.045 Uiso 1 1 calc R
H10B H 0.0621 0.8367 0.3896 0.045 Uiso 1 1 calc R
H10C H 0.2006 0.8136 0.3622 0.045 Uiso 1 1 calc R
C11 C -0.2517(2) 0.99344(10) 0.68988(15) 0.0341(4) Uani 1 1 d .
H11A H -0.3141 0.9965 0.6177 0.041 Uiso 1 1 calc R
H11B H -0.2551 1.0374 0.7236 0.041 Uiso 1 1 calc R
C12 C -0.3005(3) 0.93660(12) 0.74276(19) 0.0483(5) Uani 1 1 d .
H12A H -0.3418 0.8986 0.6955 0.058 Uiso 1 1 calc R
H12B H -0.3724 0.9526 0.7731 0.058 Uiso 1 1 calc R
C13 C -0.1609(3) 0.91582(11) 0.82440(17) 0.0443(5) Uani 1 1 d .
H13A H -0.1351 0.9474 0.8830 0.053 Uiso 1 1 calc R
H13B H -0.1664 0.8690 0.8487 0.053 Uiso 1 1 calc R
C14 C -0.0572(2) 0.92071(10) 0.76673(16) 0.0387(5) Uani 1 1 d .
H14A H 0.0416 0.9291 0.8138 0.046 Uiso 1 1 calc R
H14B H -0.0573 0.8782 0.7288 0.046 Uiso 1 1 calc R
C15 C 0.0353(2) 1.10489(10) 0.85953(14) 0.0355(4) Uani 1 1 d .
H15A H -0.0519 1.1188 0.8047 0.053 Uiso 1 1 calc R
H15B H 0.0324 1.1225 0.9246 0.053 Uiso 1 1 calc R
H15C H 0.0408 1.0552 0.8624 0.053 Uiso 1 1 calc R
C16 C 0.3536(2) 1.11262(12) 0.94687(14) 0.0439(5) Uani 1 1 d .
H16A H 0.3618 1.0630 0.9476 0.066 Uiso 1 1 calc R
H16B H 0.3388 1.1279 1.0096 0.066 Uiso 1 1 calc R
H16C H 0.4420 1.1328 0.9423 0.066 Uiso 1 1 calc R
C17 C 0.1827(2) 1.23449(10) 0.84223(15) 0.0358(4) Uani 1 1 d .
H17A H 0.2758 1.2552 0.8489 0.054 Uiso 1 1 calc R
H17B H 0.1553 1.2464 0.9016 0.054 Uiso 1 1 calc R
H17C H 0.1095 1.2514 0.7803 0.054 Uiso 1 1 calc R
C18 C 0.2906(2) 1.09617(11) 0.54102(15) 0.0408(5) Uani 1 1 d .
H18A H 0.3095 1.0476 0.5545 0.061 Uiso 1 1 calc R
H18B H 0.3567 1.1144 0.5082 0.061 Uiso 1 1 calc R
H18C H 0.1912 1.1026 0.4961 0.061 Uiso 1 1 calc R
C19 C 0.5119(2) 1.13060(10) 0.74252(16) 0.0361(4) Uani 1 1 d .
H19A H 0.5342 1.1577 0.8048 0.054 Uiso 1 1 calc R
H19B H 0.5726 1.1455 0.7033 0.054 Uiso 1 1 calc R
H19C H 0.5304 1.0825 0.7604 0.054 Uiso 1 1 calc R
C20 C 0.2951(2) 1.23440(10) 0.62917(15) 0.0348(4) Uani 1 1 d .
H20A H 0.1948 1.2429 0.5876 0.052 Uiso 1 1 calc R
H20B H 0.3583 1.2464 0.5904 0.052 Uiso 1 1 calc R
H20C H 0.3200 1.2621 0.6911 0.052 Uiso 1 1 calc R

loop_
_atom_site_aniso_label
_atom_site_aniso_U_11
_atom_site_aniso_U_22
_atom_site_aniso_U_33
_atom_site_aniso_U_23
_atom_site_aniso_U_13
_atom_site_aniso_U_12
Ca1 0.02194(18) 0.01840(15) 0.01567(14) -0.00116(10) 0.00370(12) -0.00073(12)
N1 0.0237(7) 0.0235(7) 0.0206(6) -0.0039(5) 0.0032(5) -0.0022(6)
O1 0.0242(6) 0.0179(5) 0.0184(5) 0.0017(4) 0.0042(4) 0.0027(4)
O2 0.0288(7) 0.0235(6) 0.0293(6) 0.0003(5) 0.0133(5) -0.0007(5)
Si1 0.0283(3) 0.0247(2) 0.0199(2) -0.00385(16) 0.00342(19) -0.00029(18)
Si2 0.0250(3) 0.0226(2) 0.0260(2) -0.00329(17) 0.00560(19) -0.00507(18)
C1 0.0229(8) 0.0218(7) 0.0219(7) 0.0032(6) 0.0075(6) 0.0025(6)
C2 0.0231(8) 0.0228(8) 0.0235(7) 0.0056(6) 0.0072(6) 0.0023(6)
C3 0.0356(10) 0.0267(8) 0.0303(8) 0.0096(7) 0.0138(8) 0.0062(7)
C4 0.0353(11) 0.0416(11) 0.0264(8) 0.0119(7) 0.0086(8) 0.0116(8)
C5 0.0266(10) 0.0436(11) 0.0233(8) 0.0058(7) 0.0025(7) 0.0024(8)
C6 0.0262(9) 0.0284(9) 0.0255(8) 0.0021(7) 0.0064(7) 0.0013(7)
C7 0.0258(9) 0.0213(8) 0.0261(7) 0.0025(6) 0.0075(7) 0.0030(6)
C8 0.0388(11) 0.0249(9) 0.0381(9) -0.0014(7) 0.0129(8) -0.0013(8)
C9 0.0297(10) 0.0368(10) 0.0307(8) 0.0002(7) 0.0105(8) 0.0044(8)
C10 0.0380(11) 0.0287(9) 0.0237(7) 0.0017(7) 0.0112(7) 0.0057(8)
C11 0.0288(10) 0.0340(10) 0.0413(10) -0.0021(8) 0.0140(8) -0.0015(8)
C12 0.0411(13) 0.0489(13) 0.0629(14) -0.0027(11) 0.0279(11) -0.0126(10)
C13 0.0582(14) 0.0366(11) 0.0454(11) 0.0058(9) 0.0270(11) -0.0077(10)
C14 0.0452(12) 0.0267(9) 0.0495(11) 0.0116(8) 0.0230(10) 0.0046(8)
C15 0.0438(12) 0.0377(10) 0.0265(8) -0.0041(7) 0.0136(8) -0.0047(9)
C16 0.0470(13) 0.0508(13) 0.0248(8) -0.0033(8) -0.0003(8) 0.0130(10)
C17 0.0427(12) 0.0275(9) 0.0370(10) -0.0084(7) 0.0131(9) -0.0004(8)
C18 0.0528(13) 0.0424(11) 0.0346(9) -0.0109(8) 0.0245(9) -0.0211(10)
C19 0.0273(10) 0.0322(10) 0.0463(11) 0.0004(8) 0.0088(8) 0.0009(8)
C20 0.0330(11) 0.0300(9) 0.0390(10) 0.0061(8) 0.0086(8) -0.0033(8)

loop_
_atom_type_symbol
_atom_type_description
_atom_type_scat_dispersion_real
_atom_type_scat_dispersion_imag
_atom_type_scat_source
C C 0.0033 0.0016 'International Tables Vol C Tables 4.2.6.8 and 6.1.1.4'
H H 0.0000 0.0000 'International Tables Vol C Tables 4.2.6.8 and 6.1.1.4'
N N 0.0061 0.0033 'International Tables Vol C Tables 4.2.6.8 and 6.1.1.4'
O O 0.0106 0.0060 'International Tables Vol C Tables 4.2.6.8 and 6.1.1.4'
Si Si 0.0817 0.0704 'International Tables Vol C Tables 4.2.6.8 and 6.1.1.4'
Ca Ca 0.2262 0.3064 'International Tables Vol C Tables 4.2.6.8 and 6.1.1.4'

loop_
_geom_angle_atom_site_label_1
_geom_angle_atom_site_label_2
_geom_angle_atom_site_label_3
_geom_angle
_geom_angle_site_symmetry_1
_geom_angle_site_symmetry_3
O1 Ca1 O1 79.33(5) 3_576 .
O1 Ca1 N1 124.65(5) 3_576 .
O1 Ca1 N1 123.81(5) . .
O1 Ca1 O2 103.28(5) 3_576 .
O1 Ca1 O2 100.52(5) . .
N1 Ca1 O2 117.46(5) . .
O1 Ca1 Ca1 40.34(3) 3_576 3_576
O1 Ca1 Ca1 38.99(3) . 3_576
N1 Ca1 Ca1 136.93(4) . 3_576
O2 Ca1 Ca1 105.51(4) . 3_576
Si2 N1 Si1 124.24(8) . .
Si2 N1 Ca1 113.28(7) . .
Si1 N1 Ca1 122.39(8) . .
C1 O1 Ca1 152.49(10) . 3_576
C1 O1 Ca1 103.62(9) . .
Ca1 O1 Ca1 100.67(5) 3_576 .
C11 O2 C14 108.75(14) . .
C11 O2 Ca1 127.97(10) . .
C14 O2 Ca1 123.13(11) . .
N1 Si1 C15 110.96(8) . .
N1 Si1 C16 114.77(9) . .
C15 Si1 C16 104.82(11) . .
N1 Si1 C17 113.22(8) . .
C15 Si1 C17 105.47(9) . .
C16 Si1 C17 106.85(10) . .
N1 Si2 C19 113.94(9) . .
N1 Si2 C20 114.47(9) . .
C19 Si2 C20 106.51(9) . .
N1 Si2 C18 109.81(8) . .
C19 Si2 C18 106.50(10) . .
C20 Si2 C18 104.94(10) . .
O1 C1 C6 121.03(15) . .
O1 C1 C2 116.72(14) . .
C6 C1 C2 122.12(14) . .
C1 C2 C3 110.10(14) . .
C1 C2 C7 114.79(13) . .
C3 C2 C7 114.25(14) . .
C1 C2 H2 105.6 . .
C3 C2 H2 105.6 . .
C7 C2 H2 105.6 . .
C4 C3 C2 114.09(15) . .
C4 C3 H3A 108.7 . .
C2 C3 H3A 108.7 . .
C4 C3 H3B 108.7 . .
C2 C3 H3B 108.7 . .
H3A C3 H3B 107.6 . .
C5 C4 C3 111.60(15) . .
C5 C4 H4A 109.3 . .
C3 C4 H4A 109.3 . .
C5 C4 H4B 109.3 . .
C3 C4 H4B 109.3 . .
H4A C4 H4B 108.0 . .
C6 C5 C4 112.06(15) . .
C6 C5 H5A 109.2 . .
C4 C5 H5A 109.2 . .
C6 C5 H5B 109.2 . .
C4 C5 H5B 109.2 . .
H5A C5 H5B 107.9 . .
C1 C6 C5 125.44(17) . .
C1 C6 H6 117.3 . .
C5 C6 H6 117.3 . .
C9 C7 C10 107.49(15) . .
C9 C7 C8 109.25(15) . .
C10 C7 C8 106.27(14) . .
C9 C7 C2 113.49(14) . .
C10 C7 C2 111.00(13) . .
C8 C7 C2 109.07(14) . .
C7 C8 H8A 109.5 . .
C7 C8 H8B 109.5 . .
H8A C8 H8B 109.5 . .
C7 C8 H8C 109.5 . .
H8A C8 H8C 109.5 . .
H8B C8 H8C 109.5 . .
C7 C9 H9A 109.5 . .
C7 C9 H9B 109.5 . .
H9A C9 H9B 109.5 . .
C7 C9 H9C 109.5 . .
H9A C9 H9C 109.5 . .
H9B C9 H9C 109.5 . .
C7 C10 H10A 109.5 . .
C7 C10 H10B 109.5 . .
H10A C10 H10B 109.5 . .
C7 C10 H10C 109.5 . .
H10A C10 H10C 109.5 . .
H10B C10 H10C 109.5 . .
O2 C11 C12 105.93(17) . .
O2 C11 H11A 110.5 . .
C12 C11 H11A 110.5 . .
O2 C11 H11B 110.5 . .
C12 C11 H11B 110.5 . .
H11A C11 H11B 108.7 . .
C11 C12 C13 102.10(17) . .
C11 C12 H12A 111.3 . .
C13 C12 H12A 111.3 . .
C11 C12 H12B 111.3 . .
C13 C12 H12B 111.3 . .
H12A C12 H12B 109.2 . .
C14 C13 C12 100.98(17) . .
C14 C13 H13A 111.6 . .
C12 C13 H13A 111.6 . .
C14 C13 H13B 111.6 . .
C12 C13 H13B 111.6 . .
H13A C13 H13B 109.4 . .
O2 C14 C13 105.72(16) . .
O2 C14 H14A 110.6 . .
C13 C14 H14A 110.6 . .
O2 C14 H14B 110.6 . .
C13 C14 H14B 110.6 . .
H14A C14 H14B 108.7 . .
Si1 C15 H15A 109.5 . .
Si1 C15 H15B 109.5 . .
H15A C15 H15B 109.5 . .
Si1 C15 H15C 109.5 . .
H15A C15 H15C 109.5 . .
H15B C15 H15C 109.5 . .
Si1 C16 H16A 109.5 . .
Si1 C16 H16B 109.5 . .
H16A C16 H16B 109.5 . .
Si1 C16 H16C 109.5 . .
H16A C16 H16C 109.5 . .
H16B C16 H16C 109.5 . .
Si1 C17 H17A 109.5 . .
Si1 C17 H17B 109.5 . .
H17A C17 H17B 109.5 . .
Si1 C17 H17C 109.5 . .
H17A C17 H17C 109.5 . .
H17B C17 H17C 109.5 . .
Si2 C18 H18A 109.5 . .
Si2 C18 H18B 109.5 . .
H18A C18 H18B 109.5 . .
Si2 C18 H18C 109.5 . .
H18A C18 H18C 109.5 . .
H18B C18 H18C 109.5 . .
Si2 C19 H19A 109.5 . .
Si2 C19 H19B 109.5 . .
H19A C19 H19B 109.5 . .
Si2 C19 H19C 109.5 . .
H19A C19 H19C 109.5 . .
H19B C19 H19C 109.5 . .
Si2 C20 H20A 109.5 . .
Si2 C20 H20B 109.5 . .
H20A C20 H20B 109.5 . .
Si2 C20 H20C 109.5 . .
H20A C20 H20C 109.5 . .
H20B C20 H20C 109.5 . .

loop_
_geom_bond_atom_site_label_1
_geom_bond_atom_site_label_2
_geom_bond_distance
_geom_bond_site_symmetry_2
Ca1 O1 2.2340(14) 3_576
Ca1 O1 2.2987(13) .
Ca1 N1 2.3053(15) .
Ca1 O2 2.3504(14) .
Ca1 Ca1 3.4895(15) 3_576
N1 Si2 1.6847(16) .
N1 Si1 1.6959(15) .
O1 C1 1.3482(19) .
O1 Ca1 2.2340(14) 3_576
O2 C11 1.436(2) .
O2 C14 1.451(2) .
Si1 C15 1.871(2) .
Si1 C16 1.873(2) .
Si1 C17 1.880(2) .
Si2 C19 1.866(2) .
Si2 C20 1.875(2) .
Si2 C18 1.882(2) .
C1 C6 1.354(2) .
C1 C2 1.511(2) .
C2 C3 1.550(2) .
C2 C7 1.577(2) .
C2 H2 1.0000 .
C3 C4 1.514(3) .
C3 H3A 0.9900 .
C3 H3B 0.9900 .
C4 C5 1.512(3) .
C4 H4A 0.9900 .
C4 H4B 0.9900 .
C5 C6 1.502(2) .
C5 H5A 0.9900 .
C5 H5B 0.9900 .
C6 H6 0.9500 .
C7 C9 1.518(3) .
C7 C10 1.533(2) .
C7 C8 1.536(2) .
C8 H8A 0.9800 .
C8 H8B 0.9800 .
C8 H8C 0.9800 .
C9 H9A 0.9800 .
C9 H9B 0.9800 .
C9 H9C 0.9800 .
C10 H10A 0.9800 .
C10 H10B 0.9800 .
C10 H10C 0.9800 .
C11 C12 1.504(3) .
C11 H11A 0.9900 .
C11 H11B 0.9900 .
C12 C13 1.520(3) .
C12 H12A 0.9900 .
C12 H12B 0.9900 .
C13 C14 1.499(3) .
C13 H13A 0.9900 .
C13 H13B 0.9900 .
C14 H14A 0.9900 .
C14 H14B 0.9900 .
C15 H15A 0.9800 .
C15 H15B 0.9800 .
C15 H15C 0.9800 .
C16 H16A 0.9800 .
C16 H16B 0.9800 .
C16 H16C 0.9800 .
C17 H17A 0.9800 .
C17 H17B 0.9800 .
C17 H17C 0.9800 .
C18 H18A 0.9800 .
C18 H18B 0.9800 .
C18 H18C 0.9800 .
C19 H19A 0.9800 .
C19 H19B 0.9800 .
C19 H19C 0.9800 .
C20 H20A 0.9800 .
C20 H20B 0.9800 .
C20 H20C 0.9800 .
